data_4320940
loop_
_publ_author_name
'Ichiro Ino'
'Liang Ping Wu'
'Megumu Munakata'
'Masahiko Maekawa'
'Yusaku Suenaga'
'Takayoshi Kuroda-Sowa'
'Yoshinobu Kitamori'

_publ_section_title
;
 Structural Studies of Silver(I) Coordination Polymers with Aryl Iodide
 Derived Ligands
;
_journal_name_full 'Inorganic Chemistry'
_journal_page_first 2146
_journal_page_last 2151
_journal_paper_doi 10.1021/ic991261g
_journal_volume 39
_journal_year 2000
_chemical_formula_moiety 'C18 H12 Ag Cl I3 N O4 '
_chemical_formula_sum 'C18 H12 Ag Cl I3 N O4'
_chemical_formula_weight 830.33
_space_group_IT_number 14
_symmetry_cell_setting monoclinic
_symmetry_Int_Tables_number 14
_symmetry_space_group_name_Hall '-P 2yn'
_symmetry_space_group_name_H-M 'P 1 21/n 1'
_audit_creation_date 'Sun Feb 21 05:06:44 1999'
_audit_creation_method 'from TEXRAY.INF file'
_cell_angle_alpha 90
_cell_angle_beta 116.080(2)
_cell_angle_gamma 90
_cell_formula_units_Z 4
_cell_length_a 10.854(4)
_cell_length_b 20.176(6)
_cell_length_c 10.9803(8)
_cell_measurement_reflns_used 4842
_cell_measurement_temperature 296.2
_cell_measurement_theta_max 27.5
_cell_volume 2159.7(10)
_computing_cell_refinement 'MSC/AFC Diffractometer Control'
_computing_data_collection 'MSC/AFC Diffractometer Control'
_computing_data_reduction teXsan
_computing_publication_material teXsan
_computing_structure_refinement teXsan
_computing_structure_solution SIR92
_diffrn_ambient_temperature 296.2
_diffrn_measurement_device_type 'Quantum CCD/Rigaku AFC7'
_diffrn_measurement_method \w
_diffrn_radiation_type 'Mo K\a'
_diffrn_radiation_wavelength 0.7107
_diffrn_reflns_av_sigmaI/netI 0.007
_diffrn_reflns_limit_h_max 14
_diffrn_reflns_limit_h_min 0
_diffrn_reflns_limit_k_max 26
_diffrn_reflns_limit_k_min 0
_diffrn_reflns_limit_l_max 12
_diffrn_reflns_limit_l_min -14
_diffrn_reflns_number 4842
_diffrn_reflns_reduction_process 'Lp corrections applied'
_exptl_absorpt_coefficient_mu 5.369
_exptl_absorpt_correction_type none
_exptl_crystal_colour colorless
_exptl_crystal_density_diffrn 2.553
_exptl_crystal_density_method 'not measured'
_exptl_crystal_description block
_exptl_crystal_F_000 1528.00
_exptl_crystal_size_max 0.250
_exptl_crystal_size_mid 0.200
_exptl_crystal_size_min 0.200
_refine_diff_density_max 1.98
_refine_diff_density_min -1.71
_refine_ls_extinction_method none
_refine_ls_goodness_of_fit_ref 1.770
_refine_ls_hydrogen_treatment noref
_refine_ls_matrix_type full
_refine_ls_number_parameters 253
_refine_ls_number_reflns 4834
_refine_ls_R_factor_all 0.0379
_refine_ls_R_factor_gt 0.0338
_refine_ls_shift/su_max 0.0010
_refine_ls_structure_factor_coef Fsqd
_refine_ls_weighting_details 'w = 1/[\s^2^(Fo^2^) + 0.00360(Fo^2^)^2^]'
_refine_ls_weighting_scheme calc
_refine_ls_wR_factor_gt 0.1184
_refine_ls_wR_factor_ref 0.1225
_reflns_number_gt 4418
_reflns_number_total 4842
_reflns_threshold_expression >2.0sigma(I)
_cod_data_source_file ic991261g_3.cif
_cod_data_source_block '[Ag(L2)(ClO4)]'
_cod_original_cell_volume 2159.7(8)
_cod_original_sg_symbol_H-M 'P 21/n '
_cod_original_formula_sum 'C18 H12 Ag Cl I3 N O4 '
_cod_database_code 4320940

loop_
_symmetry_equiv_pos_as_xyz
x,y,z
1/2-x,1/2+y,1/2-z
-x,-y,-z
1/2+x,1/2-y,1/2+z

loop_
_atom_site_label
_atom_site_type_symbol
_atom_site_fract_x
_atom_site_fract_y
_atom_site_fract_z
_atom_site_U_iso_or_equiv
_atom_site_adp_type
_atom_site_occupancy
_atom_site_calc_flag
_atom_site_refinement_flags
_atom_site_disorder_assembly
_atom_site_disorder_group
I(1) I -0.24717(3) 0.02836(2) -0.57667(3) 0.04822(9) Uani 1.00 d . . .
I(2) I 0.56031(3) 0.41659(1) -0.36584(3) 0.04196(9) Uani 1.00 d . . .
I(3) I 0.44991(3) 0.17118(2) 0.43605(3) 0.0515(1) Uani 1.00 d . . .
Ag(1) Ag 0.78754(5) 0.44310(2) -0.10199(5) 0.0595(1) Uani 1.00 d . . .
Cl(1) Cl 0.8777(1) 0.56221(5) -0.2824(1) 0.0437(3) Uani 1.00 d . . .
O(1) O 0.9285(5) 0.5224(2) -0.1602(5) 0.079(1) Uani 1.00 d . . .
O(2) O 0.7594(7) 0.5284(3) -0.3809(6) 0.108(2) Uani 1.00 d . . .
O(3) O 0.9779(9) 0.5659(3) -0.327(1) 0.132(3) Uani 1.00 d . . .
O(4) O 0.8379(6) 0.6253(2) -0.2606(6) 0.088(2) Uani 1.00 d . . .
N(1) N 0.2614(4) 0.1957(2) -0.1920(3) 0.0425(9) Uani 1.00 d . . .
C(1) C 0.1485(4) 0.1586(2) -0.2766(4) 0.0332(9) Uani 1.00 d . . .
C(2) C 0.0660(4) 0.1268(2) -0.2255(4) 0.0394(10) Uani 1.00 d . . .
C(3) C -0.0454(5) 0.0895(2) -0.3097(5) 0.041(1) Uani 1.00 d . . .
C(4) C -0.0764(4) 0.0831(2) -0.4448(4) 0.0345(9) Uani 1.00 d . . .
C(5) C 0.0038(5) 0.1148(2) -0.4967(4) 0.041(1) Uani 1.00 d . . .
C(6) C 0.1157(4) 0.1513(2) -0.4139(4) 0.039(1) Uani 1.00 d . . .
C(7) C 0.3245(4) 0.2438(2) -0.2421(4) 0.0327(9) Uani 1.00 d . . .
C(8) C 0.2492(4) 0.2967(2) -0.3225(4) 0.0389(10) Uani 1.00 d . . .
C(9) C 0.3163(4) 0.3451(2) -0.3616(4) 0.0387(10) Uani 1.00 d . . .
C(10) C 0.4544(4) 0.3396(2) -0.3220(4) 0.0302(8) Uani 1.00 d . . .
C(11) C 0.5280(4) 0.2861(2) -0.2474(4) 0.0361(9) Uani 1.00 d . . .
C(12) C 0.4630(4) 0.2388(2) -0.2062(4) 0.0351(9) Uani 1.00 d . . .
C(13) C 0.3130(4) 0.1919(2) -0.0473(4) 0.0337(9) Uani 1.00 d . . .
C(14) C 0.3008(5) 0.2449(2) 0.0243(4) 0.040(1) Uani 1.00 d . . .
C(15) C 0.3437(5) 0.2407(2) 0.1639(5) 0.044(1) Uani 1.00 d . . .
C(16) C 0.3963(4) 0.1813(2) 0.2279(4) 0.0368(9) Uani 1.00 d . . .
C(17) C 0.4127(4) 0.1272(2) 0.1582(4) 0.0389(10) Uani 1.00 d . . .
C(18) C 0.3698(4) 0.1324(2) 0.0195(4) 0.0385(10) Uani 1.00 d . . .
H(1) H 0.0879 0.1311 -0.1312 0.0466 Uiso 1.00 calc . . .
H(2) H -0.1020 0.0683 -0.2749 0.0492 Uiso 1.00 calc . . .
H(3) H -0.0201 0.1114 -0.5907 0.0488 Uiso 1.00 calc . . .
H(4) H 0.1716 0.1712 -0.4505 0.0473 Uiso 1.00 calc . . .
H(5) H 0.1523 0.2994 -0.3502 0.0467 Uiso 1.00 calc . . .
H(6) H 0.2670 0.3819 -0.4158 0.0464 Uiso 1.00 calc . . .
H(7) H 0.6229 0.2817 -0.2249 0.0433 Uiso 1.00 calc . . .
H(8) H 0.5135 0.2023 -0.1528 0.0412 Uiso 1.00 calc . . .
H(9) H 0.2621 0.2853 -0.0219 0.0485 Uiso 1.00 calc . . .
H(10) H 0.3369 0.2780 0.2140 0.0528 Uiso 1.00 calc . . .
H(11) H 0.4518 0.0873 0.2046 0.0457 Uiso 1.00 calc . . .
H(12) H 0.3801 0.0955 -0.0300 0.0465 Uiso 1.00 calc . . .

loop_
_atom_site_aniso_label
_atom_site_aniso_U_11
_atom_site_aniso_U_22
_atom_site_aniso_U_33
_atom_site_aniso_U_12
_atom_site_aniso_U_13
_atom_site_aniso_U_23
I(1) 0.0385(2) 0.0514(2) 0.0421(2) -0.0097(1) 0.0062(1) 0.0089(1)
I(2) 0.0502(2) 0.0423(2) 0.0369(2) -0.0105(1) 0.0223(1) 0.0049(1)
I(3) 0.0571(2) 0.0660(2) 0.0270(2) -0.0204(1) 0.0146(1) -0.0028(1)
Ag(1) 0.0710(3) 0.0486(2) 0.0659(3) 0.0066(2) 0.0366(2) -0.0064(2)
Cl(1) 0.0486(6) 0.0422(5) 0.0403(5) -0.0038(4) 0.0196(4) 0.0051(4)
O(1) 0.077(3) 0.083(3) 0.055(2) -0.006(2) 0.008(2) 0.030(2)
O(2) 0.100(4) 0.082(3) 0.084(3) -0.034(3) -0.013(3) 0.013(3)
O(3) 0.147(6) 0.121(5) 0.203(8) 0.025(4) 0.146(7) 0.046(5)
O(4) 0.115(4) 0.051(2) 0.121(4) 0.019(2) 0.072(4) 0.008(3)
N(1) 0.047(2) 0.048(2) 0.028(2) -0.016(2) 0.013(1) 0.008(1)
C(1) 0.033(2) 0.036(2) 0.030(2) -0.003(1) 0.014(1) 0.007(1)
C(2) 0.044(2) 0.045(2) 0.031(2) -0.009(2) 0.018(2) 0.005(2)
C(3) 0.043(2) 0.044(2) 0.043(2) -0.009(2) 0.024(2) 0.008(2)
C(4) 0.032(2) 0.033(2) 0.037(2) -0.003(1) 0.013(1) 0.004(1)
C(5) 0.044(2) 0.048(2) 0.030(2) -0.008(2) 0.015(2) 0.007(2)
C(6) 0.038(2) 0.052(2) 0.031(2) -0.004(2) 0.019(2) 0.007(2)
C(7) 0.032(2) 0.040(2) 0.025(2) -0.006(1) 0.013(1) 0.003(1)
C(8) 0.030(2) 0.042(2) 0.041(2) 0.001(1) 0.012(2) 0.010(2)
C(9) 0.037(2) 0.045(2) 0.032(2) 0.006(2) 0.014(1) 0.013(2)
C(10) 0.038(2) 0.031(2) 0.025(2) -0.007(1) 0.017(1) 0.000(1)
C(11) 0.037(2) 0.039(2) 0.038(2) 0.005(1) 0.022(2) 0.001(2)
C(12) 0.038(2) 0.032(2) 0.037(2) 0.004(1) 0.018(2) 0.004(2)
C(13) 0.035(2) 0.039(2) 0.026(2) -0.004(1) 0.013(1) 0.004(1)
C(14) 0.050(2) 0.033(2) 0.041(2) 0.000(2) 0.022(2) 0.010(2)
C(15) 0.063(3) 0.034(2) 0.041(2) -0.005(2) 0.028(2) -0.002(2)
C(16) 0.039(2) 0.043(2) 0.028(2) -0.010(2) 0.014(1) 0.000(2)
C(17) 0.041(2) 0.040(2) 0.032(2) 0.003(2) 0.013(2) 0.008(2)
C(18) 0.044(2) 0.038(2) 0.031(2) 0.006(2) 0.015(2) 0.004(2)

loop_
_atom_type_symbol
_atom_type_description
_atom_type_scat_dispersion_real
_atom_type_scat_dispersion_imag
_atom_type_scat_source
I I -0.474 1.812
;International Tables for Crystallography
(1992, Vol. C, Tables 4.2.6.8 and 6.1.1.1)
;
Ag Ag -0.897 1.101
;International Tables for Crystallography
(1992, Vol. C, Tables 4.2.6.8 and 6.1.1.1)
;
Cl Cl 0.148 0.159
;International Tables for Crystallography
(1992, Vol. C, Tables 4.2.6.8 and 6.1.1.1)
;
O O 0.011 0.006
;International Tables for Crystallography
(1992, Vol. C, Tables 4.2.6.8 and 6.1.1.1)
;
N N 0.006 0.003
;International Tables for Crystallography
(1992, Vol. C, Tables 4.2.6.8 and 6.1.1.1)
;
C C 0.003 0.002
;International Tables for Crystallography
(1992, Vol. C, Tables 4.2.6.8 and 6.1.1.1)
;
H H 0.000 0.000
;International Tables for Crystallography
(1992, Vol. C, Table 6.1.1.2)
;

loop_
_geom_angle_atom_site_label_1
_geom_angle_atom_site_label_2
_geom_angle_atom_site_label_3
_geom_angle
_geom_angle_site_symmetry_1
_geom_angle_site_symmetry_2
_geom_angle_site_symmetry_3
_geom_angle_publ_flag
Ag(1) I(1) C(4) 101.8(1) 2_544 1_555 1_555 yes
Ag(1) I(2) C(10) 102.50(10) 1_555 1_555 1_555 yes
Ag(1) I(3) C(16) 93.6(1) 4_455 1_555 1_555 yes
I(1) Ag(1) I(2) 119.18(2) 2_554 1_555 1_555 yes
I(1) Ag(1) I(3) 133.03(2) 2_554 1_555 4_554 yes
I(1) Ag(1) O(1) 95.1(1) 2_554 1_555 1_555 yes
I(2) Ag(1) I(3) 101.42(2) 1_555 1_555 4_554 yes
I(2) Ag(1) O(1) 102.2(1) 1_555 1_555 1_555 yes
I(3) Ag(1) O(1) 98.6(1) 4_554 1_555 1_555 yes
O(1) Cl(1) O(2) 106.5(3) 1_555 1_555 1_555 yes
O(1) Cl(1) O(3) 108.8(4) 1_555 1_555 1_555 yes
O(1) Cl(1) O(4) 111.5(3) 1_555 1_555 1_555 yes
O(2) Cl(1) O(3) 109.9(6) 1_555 1_555 1_555 yes
O(2) Cl(1) O(4) 108.6(4) 1_555 1_555 1_555 yes
O(3) Cl(1) O(4) 111.3(4) 1_555 1_555 1_555 yes
Ag(1) O(1) Cl(1) 124.7(3) 1_555 1_555 1_555 yes
C(1) N(1) C(7) 122.7(3) 1_555 1_555 1_555 yes
C(1) N(1) C(13) 120.8(3) 1_555 1_555 1_555 yes
C(7) N(1) C(13) 116.3(3) 1_555 1_555 1_555 yes
N(1) C(1) C(2) 120.7(4) 1_555 1_555 1_555 yes
N(1) C(1) C(6) 120.7(3) 1_555 1_555 1_555 yes
C(2) C(1) C(6) 118.6(4) 1_555 1_555 1_555 yes
C(1) C(2) C(3) 120.5(4) 1_555 1_555 1_555 yes
C(1) C(2) H(1) 119.4(4) 1_555 1_555 1_555 no
C(3) C(2) H(1) 120.0(4) 1_555 1_555 1_555 no
C(2) C(3) C(4) 120.0(4) 1_555 1_555 1_555 yes
C(2) C(3) H(2) 120.4(4) 1_555 1_555 1_555 no
C(4) C(3) H(2) 119.6(4) 1_555 1_555 1_555 no
I(1) C(4) C(3) 121.1(3) 1_555 1_555 1_555 yes
I(1) C(4) C(5) 118.9(3) 1_555 1_555 1_555 yes
C(3) C(4) C(5) 120.0(4) 1_555 1_555 1_555 yes
C(4) C(5) C(6) 120.6(4) 1_555 1_555 1_555 yes
C(4) C(5) H(3) 119.4(4) 1_555 1_555 1_555 no
C(6) C(5) H(3) 120.0(4) 1_555 1_555 1_555 no
C(1) C(6) C(5) 120.3(4) 1_555 1_555 1_555 yes
C(1) C(6) H(4) 120.3(4) 1_555 1_555 1_555 no
C(5) C(6) H(4) 119.4(4) 1_555 1_555 1_555 no
N(1) C(7) C(8) 121.1(4) 1_555 1_555 1_555 yes
N(1) C(7) C(12) 119.1(3) 1_555 1_555 1_555 yes
C(8) C(7) C(12) 119.8(3) 1_555 1_555 1_555 yes
C(7) C(8) C(9) 119.4(4) 1_555 1_555 1_555 yes
C(7) C(8) H(5) 120.0(4) 1_555 1_555 1_555 no
C(9) C(8) H(5) 120.7(4) 1_555 1_555 1_555 no
C(8) C(9) C(10) 119.5(3) 1_555 1_555 1_555 yes
C(8) C(9) H(6) 120.7(4) 1_555 1_555 1_555 no
C(10) C(9) H(6) 119.8(4) 1_555 1_555 1_555 no
I(2) C(10) C(9) 119.8(3) 1_555 1_555 1_555 yes
I(2) C(10) C(11) 118.7(3) 1_555 1_555 1_555 yes
C(9) C(10) C(11) 121.3(3) 1_555 1_555 1_555 yes
C(10) C(11) C(12) 119.5(3) 1_555 1_555 1_555 yes
C(10) C(11) H(7) 120.4(4) 1_555 1_555 1_555 no
C(12) C(11) H(7) 120.1(4) 1_555 1_555 1_555 no
C(7) C(12) C(11) 120.5(3) 1_555 1_555 1_555 yes
C(7) C(12) H(8) 119.5(4) 1_555 1_555 1_555 no
C(11) C(12) H(8) 120.1(4) 1_555 1_555 1_555 no
N(1) C(13) C(14) 120.3(4) 1_555 1_555 1_555 yes
N(1) C(13) C(18) 119.6(4) 1_555 1_555 1_555 yes
C(14) C(13) C(18) 120.1(4) 1_555 1_555 1_555 yes
C(13) C(14) C(15) 120.9(4) 1_555 1_555 1_555 yes
C(13) C(14) H(9) 119.6(4) 1_555 1_555 1_555 no
C(15) C(14) H(9) 119.5(4) 1_555 1_555 1_555 no
C(14) C(15) C(16) 118.4(4) 1_555 1_555 1_555 yes
C(14) C(15) H(10) 120.8(4) 1_555 1_555 1_555 no
C(16) C(15) H(10) 120.8(4) 1_555 1_555 1_555 no
I(3) C(16) C(15) 119.5(3) 1_555 1_555 1_555 yes
I(3) C(16) C(17) 118.8(3) 1_555 1_555 1_555 yes
C(15) C(16) C(17) 121.8(4) 1_555 1_555 1_555 yes
C(16) C(17) C(18) 118.9(4) 1_555 1_555 1_555 yes
C(16) C(17) H(11) 120.4(4) 1_555 1_555 1_555 no
C(18) C(17) H(11) 120.7(4) 1_555 1_555 1_555 no
C(13) C(18) C(17) 119.9(4) 1_555 1_555 1_555 yes
C(13) C(18) H(12) 120.3(4) 1_555 1_555 1_555 no
C(17) C(18) H(12) 119.9(4) 1_555 1_555 1_555 no

loop_
_geom_bond_atom_site_label_1
_geom_bond_atom_site_label_2
_geom_bond_distance
_geom_bond_site_symmetry_1
_geom_bond_site_symmetry_2
_geom_bond_publ_flag
I(1) Ag(1) 2.7849(5) 1_555 2_544 yes
I(1) C(4) 2.096(4) 1_555 1_555 yes
I(2) Ag(1) 2.9119(7) 1_555 1_555 yes
I(2) C(10) 2.110(3) 1_555 1_555 yes
I(3) Ag(1) 2.8195(6) 1_555 4_455 yes
I(3) C(16) 2.106(4) 1_555 1_555 yes
Ag(1) O(1) 2.483(5) 1_555 1_555 yes
Cl(1) O(1) 1.449(4) 1_555 1_555 yes
Cl(1) O(2) 1.437(5) 1_555 1_555 yes
Cl(1) O(3) 1.380(6) 1_555 1_555 yes
Cl(1) O(4) 1.398(4) 1_555 1_555 yes
N(1) C(1) 1.387(5) 1_555 1_555 yes
N(1) C(7) 1.430(5) 1_555 1_555 yes
N(1) C(13) 1.437(5) 1_555 1_555 yes
C(1) C(2) 1.403(5) 1_555 1_555 yes
C(1) C(6) 1.396(6) 1_555 1_555 yes
C(2) C(3) 1.378(6) 1_555 1_555 yes
C(3) C(4) 1.375(6) 1_555 1_555 yes
C(4) C(5) 1.388(6) 1_555 1_555 yes
C(5) C(6) 1.368(6) 1_555 1_555 yes
C(7) C(8) 1.397(5) 1_555 1_555 yes
C(7) C(12) 1.380(6) 1_555 1_555 yes
C(8) C(9) 1.395(6) 1_555 1_555 yes
C(9) C(10) 1.369(6) 1_555 1_555 yes
C(10) C(11) 1.378(5) 1_555 1_555 yes
C(11) C(12) 1.376(6) 1_555 1_555 yes
C(13) C(14) 1.368(6) 1_555 1_555 yes
C(13) C(18) 1.399(5) 1_555 1_555 yes
C(14) C(15) 1.395(6) 1_555 1_555 yes
C(15) C(16) 1.380(6) 1_555 1_555 yes
C(16) C(17) 1.389(6) 1_555 1_555 yes
C(17) C(18) 1.387(5) 1_555 1_555 yes

loop_
_geom_contact_atom_site_label_1
_geom_contact_atom_site_label_2
_geom_contact_distance
_geom_contact_site_symmetry_1
_geom_contact_site_symmetry_2
_geom_contact_publ_flag
I(1) Ag(1) 2.7849(5) 1_555 2_544 ?
I(2) Ag(1) 2.9119(7) 1_555 1_555 ?
I(3) Ag(1) 2.8195(6) 1_555 4_455 ?
I(1) O(1) 3.382(6) 1_555 4_354 ?
I(1) O(3) 3.589(9) 1_555 4_354 ?
I(2) O(2) 3.539(6) 1_555 3_664 ?
I(3) O(4) 3.412(6) 1_555 2_645 ?
Ag(1) O(1) 3.236(5) 1_555 3_765 ?
O(1) O(1) 3.286(8) 1_555 3_765 ?
O(1) C(17) 3.579(7) 1_555 4_554 ?
O(2) C(17) 3.490(8) 1_555 4_554 ?
O(3) C(18) 3.470(7) 1_555 2_654 ?
O(3) C(12) 3.537(8) 1_555 2_654 ?
O(4) C(12) 3.278(7) 1_555 2_654 ?
O(4) C(11) 3.542(6) 1_555 2_654 ?
C(2) C(15) 3.446(6) 1_555 4_454 ?
C(5) C(10) 3.495(5) 1_555 4_454 ?
C(5) C(11) 3.504(6) 1_555 4_454 ?
C(6) C(11) 3.585(6) 1_555 4_454 ?

loop_
_geom_torsion_atom_site_label_1
_geom_torsion_atom_site_label_2
_geom_torsion_atom_site_label_3
_geom_torsion_atom_site_label_4
_geom_torsion
_geom_torsion_site_symmetry_1
_geom_torsion_site_symmetry_2
_geom_torsion_site_symmetry_3
_geom_torsion_site_symmetry_4
_geom_torsion_publ_flag
I(1) C(4) C(3) C(2) -178.8(3) 1_555 1_555 1_555 1_555 yes
I(1) C(4) C(5) C(6) 179.7(3) 1_555 1_555 1_555 1_555 yes
I(2) Ag(1) O(1) Cl(1) 21.1(4) 1_555 1_555 1_555 1_555 yes
I(2) C(10) C(9) C(8) -174.6(3) 1_555 1_555 1_555 1_555 yes
I(2) C(10) C(11) C(12) 173.4(3) 1_555 1_555 1_555 1_555 yes
I(3) Ag(1) I(1) C(4) 167.8(1) 1_555 4_455 3_555 3_555 yes
I(3) Ag(1) I(2) C(10) -71.0(1) 1_555 4_455 4_455 4_455 yes
I(3) C(16) C(15) C(14) -176.0(3) 1_555 1_555 1_555 1_555 yes
I(3) C(16) C(17) C(18) 176.1(3) 1_555 1_555 1_555 1_555 yes
Ag(1) I(2) C(10) C(9) 128.2(3) 1_555 1_555 1_555 1_555 yes
Ag(1) I(2) C(10) C(11) -48.4(3) 1_555 1_555 1_555 1_555 yes
Ag(1) O(1) Cl(1) O(2) -23.8(5) 1_555 1_555 1_555 1_555 yes
Ag(1) O(1) Cl(1) O(3) -142.2(5) 1_555 1_555 1_555 1_555 yes
Ag(1) O(1) Cl(1) O(4) 94.6(4) 1_555 1_555 1_555 1_555 yes
O(1) Ag(1) I(2) C(10) 172.5(2) 1_555 1_555 1_555 1_555 yes
N(1) C(1) C(2) C(3) -179.4(4) 1_555 1_555 1_555 1_555 yes
N(1) C(1) C(6) C(5) -179.8(4) 1_555 1_555 1_555 1_555 yes
N(1) C(7) C(8) C(9) 175.6(4) 1_555 1_555 1_555 1_555 yes
N(1) C(7) C(12) C(11) -176.9(4) 1_555 1_555 1_555 1_555 yes
N(1) C(13) C(14) C(15) 176.5(4) 1_555 1_555 1_555 1_555 yes
N(1) C(13) C(18) C(17) -176.4(4) 1_555 1_555 1_555 1_555 yes
C(1) N(1) C(7) C(8) 57.3(6) 1_555 1_555 1_555 1_555 yes
C(1) N(1) C(7) C(12) -124.9(4) 1_555 1_555 1_555 1_555 yes
C(1) N(1) C(13) C(14) -111.2(5) 1_555 1_555 1_555 1_555 yes
C(1) N(1) C(13) C(18) 65.7(5) 1_555 1_555 1_555 1_555 yes
C(1) C(2) C(3) C(4) 0.2(7) 1_555 1_555 1_555 1_555 yes
C(1) C(6) C(5) C(4) -1.9(7) 1_555 1_555 1_555 1_555 yes
C(2) C(1) N(1) C(7) -161.5(4) 1_555 1_555 1_555 1_555 yes
C(2) C(1) N(1) C(13) 12.5(6) 1_555 1_555 1_555 1_555 yes
C(2) C(1) C(6) C(5) 1.3(6) 1_555 1_555 1_555 1_555 yes
C(2) C(3) C(4) C(5) -0.7(7) 1_555 1_555 1_555 1_555 yes
C(3) C(2) C(1) C(6) -0.5(6) 1_555 1_555 1_555 1_555 yes
C(3) C(4) C(5) C(6) 1.5(7) 1_555 1_555 1_555 1_555 yes
C(6) C(1) N(1) C(7) 19.7(6) 1_555 1_555 1_555 1_555 yes
C(6) C(1) N(1) C(13) -166.4(4) 1_555 1_555 1_555 1_555 yes
C(7) N(1) C(13) C(14) 63.1(5) 1_555 1_555 1_555 1_555 yes
C(7) N(1) C(13) C(18) -120.0(4) 1_555 1_555 1_555 1_555 yes
C(7) C(8) C(9) C(10) 0.8(7) 1_555 1_555 1_555 1_555 yes
C(7) C(12) C(11) C(10) 1.7(6) 1_555 1_555 1_555 1_555 yes
C(8) C(7) N(1) C(13) -116.9(4) 1_555 1_555 1_555 1_555 yes
C(8) C(7) C(12) C(11) 0.9(6) 1_555 1_555 1_555 1_555 yes
C(8) C(9) C(10) C(11) 1.9(6) 1_555 1_555 1_555 1_555 yes
C(9) C(8) C(7) C(12) -2.1(6) 1_555 1_555 1_555 1_555 yes
C(9) C(10) C(11) C(12) -3.1(6) 1_555 1_555 1_555 1_555 yes
C(12) C(7) N(1) C(13) 60.9(5) 1_555 1_555 1_555 1_555 yes
C(13) C(14) C(15) C(16) -1.2(7) 1_555 1_555 1_555 1_555 yes
C(13) C(18) C(17) C(16) 0.9(6) 1_555 1_555 1_555 1_555 yes
C(14) C(13) C(18) C(17) 0.5(6) 1_555 1_555 1_555 1_555 yes
C(14) C(15) C(16) C(17) 2.7(7) 1_555 1_555 1_555 1_555 yes
C(15) C(14) C(13) C(18) -0.4(6) 1_555 1_555 1_555 1_555 yes
C(15) C(16) C(17) C(18) -2.6(7) 1_555 1_555 1_555 1_555 yes
